data_1550522
loop_
_publ_author_name
'Gryl, Marlena'
'Rydz, Agnieszka'
'Wojnarska, Joanna'
'Krawczuk, Anna'
'Kozie\/l, Marcin'
'Seidler, Tomasz'
'Ostrowska, Katarzyna'
'Marzec, Monika'
'Stadnicka, Katarzyna Marta'

_publ_section_title
;
 Origin of chromic effects and crystal-to-crystal phase transition in the
 polymorphs of tyraminium violurate
;
_journal_coeditor_code YC5016
_journal_issue 2
_journal_name_full IUCrJ
_journal_page_first
;
;
_journal_paper_doi 10.1107/S2052252518017037
_journal_volume 6
_journal_year 2019
_chemical_formula_sum 'C12 H14 N4 O5'
_chemical_formula_weight 294.27
_chemical_name_common 'tyraminium violurate'
_chemical_name_systematic
;
 ?
;
_space_group_crystal_system monoclinic
_space_group_IT_number 14
_space_group_name_Hall '-P 2ybc'
_space_group_name_H-M_alt 'P 1 21/c 1'
_symmetry_space_group_name_Hall '-P 2ybc'
_symmetry_space_group_name_H-M 'P 1 21/c 1'
_atom_sites_solution_hydrogens mixed
_audit_creation_method SHELXL-2013
_cell_angle_alpha 90
_cell_angle_beta 102.097(8)
_cell_angle_gamma 90
_cell_formula_units_Z 4
_cell_length_a 13.2706(12)
_cell_length_b 7.6510(3)
_cell_length_c 13.1269(9)
_cell_measurement_reflns_used 2068
_cell_measurement_temperature 130(2)
_cell_measurement_theta_max 69.6950
_cell_measurement_theta_min 6.6850
_cell_volume 1303.22(16)
_computing_cell_refinement 'CrysAlisPro 1.171.38.34a (Rigaku OD, 2015)'
_computing_data_collection 'CrysAlisPro 1.171.38.34a (Rigaku OD, 2015)'
_computing_data_reduction 'CrysAlisPro 1.171.38.34a (Rigaku OD, 2015)'
_computing_molecular_graphics 'Mercury (Macrae, 2008)'
_computing_structure_refinement 'SHELXL-2013 (Sheldrick, 2013)'
_computing_structure_solution 'SIR97 (Altomare, 1999)'
_diffrn_ambient_environment N~2~
_diffrn_ambient_temperature 130(2)
_diffrn_detector 'CCD plate'
_diffrn_detector_area_resol_mean 10.3756
_diffrn_detector_type Atlas
_diffrn_measured_fraction_theta_full 1.000
_diffrn_measured_fraction_theta_max 0.996
_diffrn_measurement_device 'four-circle diffractometer'
_diffrn_measurement_device_type 'SuperNova, Dual, Cu at zero, Atlas'
_diffrn_radiation_monochromator mirror
_diffrn_radiation_probe x-ray
_diffrn_radiation_type 'Cu K\a'
_diffrn_radiation_wavelength 1.54184
_diffrn_reflns_av_R_equivalents 0.0863
_diffrn_reflns_av_sigmaI/netI 0.0859
_diffrn_reflns_Laue_measured_fraction_full 1.000
_diffrn_reflns_Laue_measured_fraction_max 0.996
_diffrn_reflns_limit_h_max 16
_diffrn_reflns_limit_h_min -16
_diffrn_reflns_limit_k_max 9
_diffrn_reflns_limit_k_min -9
_diffrn_reflns_limit_l_max 14
_diffrn_reflns_limit_l_min -16
_diffrn_reflns_number 27510
_diffrn_reflns_point_group_measured_fraction_full 1.000
_diffrn_reflns_point_group_measured_fraction_max 0.996
_diffrn_reflns_theta_full 67.684
_diffrn_reflns_theta_max 74.566
_diffrn_reflns_theta_min 3.406
_diffrn_source 'micro-focus sealed X-ray tube'
_diffrn_source_type 'SuperNova (Cu) X-ray Source'
_exptl_absorpt_coefficient_mu 1.013
_exptl_absorpt_correction_T_max 1.00000
_exptl_absorpt_correction_T_min 0.60767
_exptl_absorpt_correction_type multi-scan
_exptl_absorpt_process_details
;
CrysAlisPro 1.171.38.34a (Rigaku Oxford Diffraction, 2015)
Empirical absorption correction using spherical harmonics,
 implemented in SCALE3 ABSPACK scaling algorithm.
;
_exptl_crystal_colour 'dark red'
_exptl_crystal_density_diffrn 1.500
_exptl_crystal_description plate
_exptl_crystal_F_000 616
_exptl_crystal_size_max 0.300
_exptl_crystal_size_mid 0.200
_exptl_crystal_size_min 0.100
_refine_diff_density_max 0.392
_refine_diff_density_min -0.266
_refine_diff_density_rms 0.081
_refine_ls_extinction_method none
_refine_ls_goodness_of_fit_ref 1.052
_refine_ls_hydrogen_treatment mixed
_refine_ls_matrix_type full
_refine_ls_number_parameters 227
_refine_ls_number_reflns 2661
_refine_ls_number_restraints 6
_refine_ls_restrained_S_all 1.052
_refine_ls_R_factor_all 0.1240
_refine_ls_R_factor_gt 0.0807
_refine_ls_shift/su_max 0.000
_refine_ls_shift/su_mean 0.000
_refine_ls_structure_factor_coef Fsqd
_refine_ls_weighting_details 'w=1/[\s^2^(Fo^2^)+(0.1290P)^2^+1.4225P] where P=(Fo^2^+2Fc^2^)/3'
_refine_ls_weighting_scheme calc
_refine_ls_wR_factor_gt 0.2102
_refine_ls_wR_factor_ref 0.2533
_reflns_Friedel_coverage 0.000
_reflns_number_gt 1678
_reflns_number_total 2661
_reflns_threshold_expression 'I > 2\s(I)'
_cod_data_source_file yc5016.cif
_cod_data_source_block III
_cod_database_code 1550522
_shelx_space_group_comment
;
The symmetry employed for this shelxl refinement is uniquely defined
by the following loop, which should always be used as a source of
symmetry information in preference to the above space-group names.
They are only intended as comments.
;
_shelx_estimated_absorpt_t_min 0.751
_shelx_estimated_absorpt_t_max 0.905
_oxdiff_exptl_absorpt_empirical_full_min 0.401
_oxdiff_exptl_absorpt_empirical_full_max 4.416
_oxdiff_exptl_absorpt_empirical_details
;
Empirical correction (ABSPACK) includes:
- Absorption correction using spherical harmonics
- Frame scaling
;
_shelxl_version_number 2013-4

loop_
_space_group_symop_operation_xyz
'x, y, z'
'-x, y+1/2, -z+1/2'
'-x, -y, -z'
'x, -y-1/2, z-1/2'

loop_
_atom_site_label
_atom_site_type_symbol
_atom_site_fract_x
_atom_site_fract_y
_atom_site_fract_z
_atom_site_U_iso_or_equiv
_atom_site_adp_type
_atom_site_occupancy
_atom_site_site_symmetry_order
_atom_site_calc_flag
_atom_site_refinement_flags_posn
_atom_site_refinement_flags_adp
_atom_site_refinement_flags_occupancy
O2A O 0.9667(3) 0.0106(3) 1.1214(2) 0.0575(8) Uani 1 1 d . . .
O6A O 0.9011(2) 0.4178(4) 0.8661(2) 0.0570(8) Uani 1 1 d . . .
O4A O 0.8441(3) 0.5267(4) 1.2058(3) 0.0700(10) Uani 1 1 d . . .
N1A N 0.9378(3) 0.2212(4) 0.9966(3) 0.0472(8) Uani 1 1 d D . .
H1A H 0.962(3) 0.141(5) 0.957(3) 0.057 Uiso 1 1 d D U .
O1B O 0.7077(3) 0.0224(5) 1.0183(3) 0.0751(10) Uani 1 1 d D . .
N3A N 0.9076(3) 0.2728(4) 1.1619(3) 0.0500(8) Uani 1 1 d D . .
H3A H 0.907(3) 0.238(6) 1.226(2) 0.060 Uiso 1 1 d D U .
N2B N 0.7646(3) 0.6450(4) 0.7221(3) 0.0500(8) Uani 1 1 d D . .
H21 H 0.766(4) 0.570(5) 0.673(3) 0.060 Uiso 1 1 d D U .
H23 H 0.795(3) 0.602(6) 0.7809(19) 0.060 Uiso 1 1 d D U .
H22 H 0.803(3) 0.730(4) 0.711(4) 0.060 Uiso 1 1 d D U .
C5A C 0.8615(3) 0.4942(5) 1.0299(4) 0.0545(11) Uani 1 1 d . . .
C2A C 0.9392(3) 0.1601(5) 1.0941(3) 0.0479(9) Uani 1 1 d . . .
C6A C 0.8987(3) 0.3824(5) 0.9568(3) 0.0474(9) Uani 1 1 d . . .
C4B C 0.6140(3) 0.4073(5) 0.7941(3) 0.0476(9) Uani 1 1 d . . .
C3B C 0.5885(3) 0.4161(6) 0.8921(3) 0.0548(10) Uani 1 1 d . . .
H3B H 0.5495 0.5123 0.9083 0.082 Uiso 1 1 calc R U .
C7B C 0.5833(3) 0.5498(5) 0.7134(3) 0.0524(10) Uani 1 1 d . . .
H7B1 H 0.5147 0.5952 0.7186 0.079 Uiso 1 1 calc R U .
H7B2 H 0.5769 0.4980 0.6432 0.079 Uiso 1 1 calc R U .
C1B C 0.6775(3) 0.1480(6) 0.9436(3) 0.0529(10) Uani 1 1 d . . .
C6B C 0.7045(3) 0.1370(5) 0.8478(3) 0.0510(10) Uani 1 1 d . . .
H6B H 0.7447 0.0415 0.8326 0.076 Uiso 1 1 calc R U .
C8B C 0.6586(4) 0.7020(5) 0.7242(4) 0.0578(11) Uani 1 1 d . . .
H8B1 H 0.6349 0.7857 0.6666 0.087 Uiso 1 1 calc R U .
H8B2 H 0.6589 0.7635 0.7906 0.087 Uiso 1 1 calc R U .
C5B C 0.6726(3) 0.2658(5) 0.7738(3) 0.0482(9) Uani 1 1 d . . .
H5B H 0.6912 0.2573 0.7079 0.072 Uiso 1 1 calc R U .
C4A C 0.8685(3) 0.4405(5) 1.1368(4) 0.0550(11) Uani 1 1 d . . .
C2B C 0.6190(4) 0.2875(6) 0.9654(3) 0.0613(12) Uani 1 1 d . . .
H2B H 0.5999 0.2945 1.0311 0.092 Uiso 1 1 calc R U .
O2A1 O 0.8017(5) 0.7316(10) 0.9372(5) 0.054(2) Uani 0.542(15) 1 d . . P
O2A2 O 0.7737(8) 0.7389(12) 1.0218(6) 0.056(3) Uani 0.458(15) 1 d . . P
N2A1 N 0.8164(6) 0.6334(15) 0.9682(10) 0.045(3) Uani 0.458(15) 1 d . . P
N2A3 N 0.8194(7) 0.6592(13) 1.0281(7) 0.046(2) Uani 0.542(15) 1 d . . P
H1B H 0.748(3) -0.041(6) 0.999(4) 0.055 Uiso 1 1 d D U .

loop_
_atom_site_aniso_label
_atom_site_aniso_U_11
_atom_site_aniso_U_22
_atom_site_aniso_U_33
_atom_site_aniso_U_23
_atom_site_aniso_U_13
_atom_site_aniso_U_12
O2A 0.092(2) 0.0346(13) 0.0485(17) 0.0084(12) 0.0211(15) 0.0136(13)
O6A 0.0733(19) 0.0440(15) 0.0496(18) 0.0128(13) 0.0039(14) -0.0092(13)
O4A 0.094(2) 0.0358(15) 0.089(3) -0.0049(15) 0.039(2) 0.0071(14)
N1A 0.066(2) 0.0305(15) 0.0448(19) 0.0053(13) 0.0114(15) 0.0036(14)
O1B 0.086(3) 0.075(2) 0.060(2) 0.0304(18) 0.0059(18) -0.0054(18)
N3A 0.075(2) 0.0324(16) 0.0447(19) 0.0010(14) 0.0176(16) 0.0045(14)
N2B 0.074(2) 0.0328(16) 0.0411(19) 0.0040(13) 0.0068(16) -0.0030(15)
C5A 0.050(2) 0.0308(18) 0.081(3) 0.0126(19) 0.011(2) -0.0010(15)
C2A 0.066(2) 0.0303(17) 0.048(2) 0.0024(15) 0.0140(18) 0.0010(16)
C6A 0.055(2) 0.0341(18) 0.049(2) 0.0109(17) 0.0008(17) -0.0033(15)
C4B 0.054(2) 0.0362(18) 0.051(2) -0.0005(16) 0.0067(17) -0.0040(16)
C3B 0.065(3) 0.047(2) 0.051(3) -0.0056(19) 0.009(2) -0.0032(19)
C7B 0.064(2) 0.0376(19) 0.055(3) 0.0049(17) 0.011(2) 0.0051(17)
C1B 0.060(2) 0.050(2) 0.044(2) 0.0069(18) 0.0016(18) -0.0137(18)
C6B 0.065(2) 0.0338(18) 0.051(2) 0.0034(17) 0.0058(19) -0.0033(17)
C8B 0.075(3) 0.0329(19) 0.067(3) 0.0041(18) 0.018(2) 0.0034(18)
C5B 0.062(2) 0.0355(18) 0.045(2) 0.0000(16) 0.0070(18) -0.0031(16)
C4A 0.066(3) 0.0292(18) 0.073(3) -0.0014(18) 0.021(2) -0.0022(17)
C2B 0.073(3) 0.068(3) 0.042(2) 0.000(2) 0.010(2) -0.009(2)
O2A1 0.084(4) 0.034(4) 0.040(4) 0.010(3) 0.007(3) 0.000(3)
O2A2 0.081(6) 0.034(4) 0.053(5) -0.003(3) 0.016(4) 0.010(4)
N2A1 0.056(5) 0.036(6) 0.044(6) -0.005(5) 0.010(4) -0.003(4)
N2A3 0.062(5) 0.032(4) 0.044(5) -0.003(3) 0.011(4) 0.002(4)

loop_
_atom_type_symbol
_atom_type_description
_atom_type_scat_dispersion_real
_atom_type_scat_dispersion_imag
_atom_type_scat_source
C C 0.0181 0.0091 'International Tables Vol C Tables 4.2.6.8 and 6.1.1.4'
H H 0.0000 0.0000 'International Tables Vol C Tables 4.2.6.8 and 6.1.1.4'
N N 0.0311 0.0180 'International Tables Vol C Tables 4.2.6.8 and 6.1.1.4'
O O 0.0492 0.0322 'International Tables Vol C Tables 4.2.6.8 and 6.1.1.4'

loop_
_geom_angle_atom_site_label_1
_geom_angle_atom_site_label_2
_geom_angle_atom_site_label_3
_geom_angle
C2A N1A C6A 126.0(3)
C2A N1A H1A 112(3)
C6A N1A H1A 122(3)
C1B O1B H1B 109(4)
C2A N3A C4A 125.2(4)
C2A N3A H3A 120(3)
C4A N3A H3A 115(3)
C8B N2B H21 112(3)
C8B N2B H23 112(3)
H21 N2B H23 110(5)
C8B N2B H22 113(3)
H21 N2B H22 105(4)
H23 N2B H22 105(4)
N2A3 C5A N2A1 33.7(4)
N2A3 C5A C6A 136.3(5)
N2A1 C5A C6A 103.3(6)
N2A3 C5A C4A 102.7(5)
N2A1 C5A C4A 135.4(6)
C6A C5A C4A 120.9(3)
O2A C2A N1A 122.6(4)
O2A C2A N3A 120.7(4)
N1A C2A N3A 116.8(3)
O6A C6A N1A 118.4(4)
O6A C6A C5A 126.5(4)
N1A C6A C5A 115.2(4)
C5B C4B C3B 117.8(4)
C5B C4B C7B 120.4(4)
C3B C4B C7B 121.8(4)
C2B C3B C4B 121.1(4)
C2B C3B H3B 119.4
C4B C3B H3B 119.4
C4B C7B C8B 114.3(4)
C4B C7B H7B1 108.7
C8B C7B H7B1 108.7
C4B C7B H7B2 108.7
C8B C7B H7B2 108.7
H7B1 C7B H7B2 107.6
O1B C1B C6B 121.1(4)
O1B C1B C2B 119.0(4)
C6B C1B C2B 120.0(4)
C1B C6B C5B 119.7(4)
C1B C6B H6B 120.2
C5B C6B H6B 120.2
N2B C8B C7B 112.4(3)
N2B C8B H8B1 109.1
C7B C8B H8B1 109.1
N2B C8B H8B2 109.1
C7B C8B H8B2 109.1
H8B1 C8B H8B2 107.9
C6B C5B C4B 121.4(4)
C6B C5B H5B 119.3
C4B C5B H5B 119.3
O4A C4A N3A 117.8(4)
O4A C4A C5A 126.5(4)
N3A C4A C5A 115.8(4)
C3B C2B C1B 120.1(4)
C3B C2B H2B 120.0
C1B C2B H2B 120.0
N2A1 O2A1 O2A2 72.3(10)
N2A1 O2A1 N2A3 37.5(8)
O2A2 O2A1 N2A3 39.2(4)
N2A3 O2A2 O2A1 73.4(10)
N2A3 O2A2 N2A1 38.1(9)
O2A1 O2A2 N2A1 39.7(5)
N2A3 N2A1 O2A1 102.0(17)
N2A3 N2A1 O2A2 40.8(10)
O2A1 N2A1 O2A2 68.0(9)
N2A3 N2A1 C5A 72.1(16)
O2A1 N2A1 C5A 166.3(10)
O2A2 N2A1 C5A 110.4(12)
N2A1 N2A3 O2A2 101.1(18)
N2A1 N2A3 O2A1 40.5(11)
O2A2 N2A3 O2A1 67.4(9)
N2A1 N2A3 C5A 74.2(16)
O2A2 N2A3 C5A 159.3(9)
O2A1 N2A3 C5A 113.8(10)

loop_
_geom_bond_atom_site_label_1
_geom_bond_atom_site_label_2
_geom_bond_distance
O2A C2A 1.231(4)
O6A C6A 1.227(5)
O4A C4A 1.218(5)
N1A C2A 1.359(5)
N1A C6A 1.397(5)
N1A H1A 0.901(19)
O1B C1B 1.372(5)
O1B H1B 0.801(19)
N3A C2A 1.366(5)
N3A C4A 1.397(5)
N3A H3A 0.888(19)
N2B C8B 1.478(6)
N2B H21 0.865(10)
N2B H23 0.861(10)
N2B H22 0.857(10)
C5A N2A3 1.379(12)
C5A N2A1 1.395(14)
C5A C6A 1.447(6)
C5A C4A 1.447(7)
C4B C5B 1.391(5)
C4B C3B 1.399(6)
C4B C7B 1.515(5)
C3B C2B 1.377(6)
C3B H3B 0.9500
C7B C8B 1.521(6)
C7B H7B1 0.9900
C7B H7B2 0.9900
C1B C6B 1.381(6)
C1B C2B 1.385(7)
C6B C5B 1.385(5)
C6B H6B 0.9500
C8B H8B1 0.9900
C8B H8B2 0.9900
C5B H5B 0.9500
C2B H2B 0.9500
O2A1 N2A1 0.857(9)
O2A1 O2A2 1.244(9)
O2A1 N2A3 1.291(13)
O2A2 N2A3 0.852(8)
O2A2 N2A1 1.279(15)
N2A1 N2A3 0.804(8)

loop_
_geom_hbond_atom_site_label_D
_geom_hbond_atom_site_label_H
_geom_hbond_atom_site_label_A
_geom_hbond_distance_DH
_geom_hbond_distance_HA
_geom_hbond_distance_DA
_geom_hbond_angle_DHA
_geom_hbond_site_symmetry_A
N1A H1A O2A 0.901(19) 1.93(2) 2.824(4) 171(4) 3_757
N3A H3A O6A 0.888(19) 2.20(2) 3.069(5) 165(4) 4_566
N2B H21 O1B 0.865(10) 2.14(3) 2.919(5) 150(4) 4_565
N2B H23 O6A 0.861(10) 2.13(3) 2.905(5) 150(4) .
N2B H23 O2A1 0.861(10) 2.27(4) 2.841(7) 124(4) .
N2B H23 N2A1 0.861(10) 2.43(3) 3.159(13) 143(4) .
N2B H22 O4A 0.857(10) 1.95(2) 2.750(4) 155(4) 4_575
N2B H22 N2A3 0.857(10) 2.59(4) 3.168(11) 125(4) 4_575
C7B H7B2 O1B 0.99 2.63 3.370(6) 131.6 4_565
C6B H6B O4A 0.95 2.39 3.149(6) 136.9 4_565
C8B H8B2 O2A1 0.99 2.41 3.042(8) 120.8 .
O1B H1B O2A1 0.801(19) 2.11(3) 2.863(8) 157(5) 1_545
O1B H1B O2A2 0.801(19) 1.73(4) 2.336(11) 131(5) 1_545
O1B H1B N2A3 0.801(19) 2.48(4) 3.139(12) 141(5) 1_545
